data_4087349
loop_
_publ_author_name
'Lenton, Taylor N.'
'VanderVelde, David G.'
'Bercaw, John E.'

_publ_section_title
;
 Synthesis of a Bis(thiophenolate)pyridine Ligand and Its Titanium,
 Zirconium, and Tantalum Complexes.
;
_journal_name_full Organometallics
_journal_page_first 7492
_journal_page_last 7499
_journal_paper_doi 10.1021/om300789h
_journal_volume 31
_journal_year 2012
_chemical_formula_moiety 'C23 H29 N4 S2 Ta'
_chemical_formula_sum 'C23 H29 N4 S2 Ta'
_chemical_formula_weight 606.57
_space_group_IT_number 43
_symmetry_cell_setting orthorhombic
_symmetry_space_group_name_Hall 'F 2 -2d'
_symmetry_space_group_name_H-M 'F d d 2'
_cell_angle_alpha 90.00
_cell_angle_beta 90.00
_cell_angle_gamma 90.00
_cell_formula_units_Z 16
_cell_length_a 23.1340(9)
_cell_length_b 54.087(2)
_cell_length_c 7.3160(3)
_cell_measurement_reflns_used 9985
_cell_measurement_temperature 100(2)
_cell_measurement_theta_max 42.43
_cell_measurement_theta_min 2.32
_cell_volume 9154.1(6)
_computing_cell_refinement 'Bruker SAINT-Plus v7.66A'
_computing_data_collection 'Bruker APEX2 v2009.7-0'
_computing_data_reduction 'Bruker SAINT-Plus v7.66A'
_computing_molecular_graphics 'Bruker XP v5.1'
_computing_publication_material 'Bruker XCIF 2008'
_computing_structure_refinement 'SHELXL-97 (Sheldrick, 2008)'
_computing_structure_solution 'SHELXS-97 (Sheldrick, 2008)'
_diffrn_ambient_temperature 100(2)
_diffrn_measurement_device_type 'Bruker KAPPA APEX II'
_diffrn_measurement_method '\w scans; 14 settings'
_diffrn_radiation_monochromator graphite
_diffrn_radiation_source 'fine-focus sealed tube'
_diffrn_radiation_type MoK\a
_diffrn_radiation_wavelength 0.71073
_diffrn_reflns_av_R_equivalents 0.0278
_diffrn_reflns_av_sigmaI/netI 0.0359
_diffrn_reflns_limit_h_max 41
_diffrn_reflns_limit_h_min -43
_diffrn_reflns_limit_k_max 102
_diffrn_reflns_limit_k_min -102
_diffrn_reflns_limit_l_max 13
_diffrn_reflns_limit_l_min -9
_diffrn_reflns_number 61567
_diffrn_reflns_theta_max 42.43
_diffrn_reflns_theta_min 1.51
_exptl_absorpt_coefficient_mu 5.003
_exptl_absorpt_correction_T_max 0.7483
_exptl_absorpt_correction_T_min 0.6175
_exptl_absorpt_correction_type multi-scan
_exptl_absorpt_process_details 'SADABS v2008/1, Bruker-AXS, Madison, WI'
_exptl_crystal_colour Orange
_exptl_crystal_density_diffrn 1.761
_exptl_crystal_density_meas .
_exptl_crystal_density_method 'not measured'
_exptl_crystal_description Fragment
_exptl_crystal_F_000 4800
_exptl_crystal_size_max 0.22
_exptl_crystal_size_mid 0.19
_exptl_crystal_size_min 0.15
_refine_ls_abs_structure_details 'Flack H D (1983), Acta Cryst. A39, 876-881'
_refine_ls_abs_structure_Flack 0.005(3)
_refine_ls_goodness_of_fit_ref 1.107
_refine_ls_number_parameters 387
_refine_ls_number_reflns 13684
_refine_ls_number_restraints 1
_refine_ls_restrained_S_all 1.107
_refine_ls_R_factor_all 0.0186
_refine_ls_R_factor_gt 0.0174
_refine_ls_shift/su_max 0.010
_refine_ls_shift/su_mean 0.000
_refine_ls_structure_factor_coef Fsqd
_refine_ls_wR_factor_gt 0.0356
_refine_ls_wR_factor_ref 0.0358
_reflns_number_gt 13181
_reflns_number_total 13684
_reflns_threshold_expression >2sigma(I)
_cod_data_source_file om300789h_2.cif
_cod_data_source_block tnl04
_cod_depositor_comments
;
The following automatic conversions were performed:

'_symmetry_cell_setting' value 'Orthorhombic' changed to
'orthorhombic' according to the built-in table from CIF Core
dictionary named 'cif_core.dic' version 2.4.1 from 2010-06-29.

Automatic conversion script
Id: cif_fix_values 5376 2017-05-30 11:51:03Z andrius 
;
_cod_original_sg_symbol_H-M Fdd2
_cod_database_code 4087349

loop_
_symmetry_equiv_pos_as_xyz
'x, y, z'
'-x, -y, z'
'x+1/4, -y+1/4, z+1/4'
'-x+1/4, y+1/4, z+1/4'
'x, y+1/2, z+1/2'
'-x, -y+1/2, z+1/2'
'x+1/4, -y+3/4, z+3/4'
'-x+1/4, y+3/4, z+3/4'
'x+1/2, y, z+1/2'
'-x+1/2, -y, z+1/2'
'x+3/4, -y+1/4, z+3/4'
'-x+3/4, y+1/4, z+3/4'
'x+1/2, y+1/2, z'
'-x+1/2, -y+1/2, z'
'x+3/4, -y+3/4, z+1/4'
'-x+3/4, y+3/4, z+1/4'

loop_
_atom_site_label
_atom_site_type_symbol
_atom_site_fract_x
_atom_site_fract_y
_atom_site_fract_z
_atom_site_U_iso_or_equiv
_atom_site_adp_type
_atom_site_occupancy
_atom_site_symmetry_multiplicity
_atom_site_calc_flag
_atom_site_refinement_flags
_atom_site_disorder_assembly
_atom_site_disorder_group
Ta1 Ta 0.120170(2) 0.296769(1) 0.624543(8) 0.00945(1) Uani 1 1 d . . .
S1 S 0.038589(15) 0.310672(6) 0.82103(4) 0.01325(4) Uani 1 1 d . . .
S2 S 0.192953(14) 0.298443(6) 0.37554(5) 0.01510(4) Uani 1 1 d . . .
N1 N 0.09724(5) 0.33572(2) 0.48754(13) 0.01123(14) Uani 1 1 d . . .
N2 N 0.06629(5) 0.28112(2) 0.43929(14) 0.01246(14) Uani 1 1 d . . .
N3 N 0.14203(6) 0.26358(2) 0.71815(14) 0.01419(16) Uani 1 1 d . . .
N4 N 0.17126(5) 0.31380(2) 0.81280(14) 0.01268(15) Uani 1 1 d . . .
C1 C -0.01710(5) 0.31430(2) 0.66061(14) 0.01236(16) Uani 1 1 d . . .
C2 C -0.07189(6) 0.30476(3) 0.70346(18) 0.01633(19) Uani 1 1 d . . .
C3 C -0.11629(6) 0.30474(3) 0.5767(2) 0.0186(2) Uani 1 1 d . . .
C4 C -0.10668(6) 0.31417(3) 0.40178(19) 0.0178(2) Uani 1 1 d . . .
C5 C -0.05382(6) 0.32490(3) 0.36094(17) 0.01580(19) Uani 1 1 d . . .
C6 C -0.00862(5) 0.32584(2) 0.49007(15) 0.01232(16) Uani 1 1 d . . .
C7 C 0.04174(5) 0.34169(2) 0.44389(15) 0.01211(15) Uani 1 1 d . . .
C8 C 0.02835(6) 0.36417(3) 0.35766(18) 0.0169(2) Uani 1 1 d . . .
C9 C 0.07114(7) 0.38086(3) 0.3152(2) 0.0192(2) Uani 1 1 d . . .
C10 C 0.12739(7) 0.37484(3) 0.3604(2) 0.0177(2) Uani 1 1 d . . .
C11 C 0.13977(6) 0.35229(2) 0.44588(15) 0.01314(16) Uani 1 1 d . . .
C12 C 0.20186(6) 0.34756(3) 0.48337(17) 0.01526(18) Uani 1 1 d . . .
C13 C 0.23496(8) 0.36733(3) 0.5501(2) 0.0231(3) Uani 1 1 d . . .
C14 C 0.29472(9) 0.36580(4) 0.5645(3) 0.0301(4) Uani 1 1 d . . .
C15 C 0.32289(8) 0.34452(5) 0.5071(3) 0.0304(4) Uani 1 1 d . . .
C16 C 0.29096(7) 0.32452(4) 0.4454(2) 0.0228(3) Uani 1 1 d . . .
C17 C 0.23044(6) 0.32539(3) 0.43750(17) 0.01565(19) Uani 1 1 d . . .
C18 C 0.05859(6) 0.28639(3) 0.24522(16) 0.01567(19) Uani 1 1 d . . .
C19 C 0.02499(7) 0.26209(3) 0.49425(19) 0.0171(2) Uani 1 1 d . . .
C20 C 0.14918(9) 0.24187(3) 0.6019(2) 0.0229(3) Uani 1 1 d . . .
C21 C 0.15631(7) 0.25726(3) 0.90676(17) 0.0184(2) Uani 1 1 d . . .
C22 C 0.16202(7) 0.33599(3) 0.9233(2) 0.0193(2) Uani 1 1 d . . .
C23 C 0.23052(6) 0.30508(3) 0.84608(16) 0.0171(2) Uani 1 1 d . . .
H2 H -0.0784(15) 0.2977(5) 0.826(4) 0.025(8) Uiso 1 1 d . . .
H3 H -0.1471(15) 0.2980(5) 0.598(5) 0.029(9) Uiso 1 1 d . . .
H4 H -0.1314(13) 0.3129(7) 0.311(5) 0.031(9) Uiso 1 1 d . . .
H5 H -0.0461(13) 0.3301(5) 0.251(3) 0.017(7) Uiso 1 1 d . . .
H8 H -0.0095(12) 0.3681(5) 0.335(4) 0.020(7) Uiso 1 1 d . . .
H9 H 0.0638(12) 0.3972(5) 0.268(3) 0.015(6) Uiso 1 1 d . . .
H10 H 0.1541(15) 0.3868(6) 0.345(5) 0.036(9) Uiso 1 1 d . . .
H13 H 0.2180(13) 0.3810(5) 0.580(4) 0.026(7) Uiso 1 1 d . . .
H14 H 0.3149(13) 0.3788(5) 0.610(4) 0.027(7) Uiso 1 1 d . . .
H15 H 0.3584(16) 0.3453(7) 0.512(5) 0.037(10) Uiso 1 1 d . . .
H16 H 0.3104(15) 0.3067(6) 0.421(4) 0.037(9) Uiso 1 1 d . . .
H18A H 0.0665(11) 0.2708(5) 0.172(3) 0.014(6) Uiso 1 1 d . . .
H19A H -0.0121(12) 0.2684(5) 0.476(3) 0.015(6) Uiso 1 1 d . . .
H20A H 0.1874(14) 0.2366(6) 0.601(5) 0.037(9) Uiso 1 1 d . . .
H21A H 0.1279(16) 0.2463(8) 0.954(6) 0.046(12) Uiso 1 1 d . . .
H22A H 0.1702(15) 0.3309(6) 1.060(4) 0.037(9) Uiso 1 1 d . . .
H23A H 0.2573(14) 0.3193(6) 0.819(4) 0.030(8) Uiso 1 1 d . . .
H18B H 0.0792(13) 0.2962(5) 0.204(4) 0.020(7) Uiso 1 1 d . . .
H19B H 0.0306(13) 0.2574(5) 0.618(5) 0.035(8) Uiso 1 1 d . . .
H20B H 0.1425(15) 0.2444(6) 0.479(4) 0.028(8) Uiso 1 1 d . . .
H21B H 0.1521(17) 0.2711(7) 1.003(5) 0.045(10) Uiso 1 1 d . . .
H22B H 0.1224(10) 0.3410(6) 0.909(4) 0.019(7) Uiso 1 1 d . . .
H23B H 0.2396(18) 0.2918(7) 0.787(6) 0.050(12) Uiso 1 1 d . . .
H18C H 0.0191(13) 0.2903(5) 0.216(4) 0.018(6) Uiso 1 1 d . . .
H19C H 0.0268(14) 0.2469(6) 0.406(5) 0.039(9) Uiso 1 1 d . . .
H20C H 0.1257(10) 0.2274(6) 0.652(5) 0.024(8) Uiso 1 1 d . . .
H21C H 0.1960(18) 0.2502(7) 0.899(6) 0.063(13) Uiso 1 1 d . . .
H22C H 0.1855(13) 0.3507(5) 0.877(5) 0.034(8) Uiso 1 1 d . . .
H23C H 0.2360(14) 0.3000(5) 0.972(4) 0.024(7) Uiso 1 1 d . . .

loop_
_atom_site_aniso_label
_atom_site_aniso_U_11
_atom_site_aniso_U_22
_atom_site_aniso_U_33
_atom_site_aniso_U_23
_atom_site_aniso_U_13
_atom_site_aniso_U_12
Ta1 0.00999(1) 0.00862(1) 0.00976(1) 0.00090(1) -0.00062(1) 0.00018(1)
S1 0.01327(11) 0.01572(12) 0.01076(8) 0.00079(8) 0.00039(8) 0.00100(10)
S2 0.01491(11) 0.01630(11) 0.01407(9) 0.00000(11) 0.00288(10) 0.00099(8)
N1 0.0125(4) 0.0099(3) 0.0112(3) 0.0003(2) -0.0010(2) -0.0012(3)
N2 0.0143(4) 0.0111(4) 0.0121(3) -0.0004(3) -0.0007(3) -0.0013(3)
N3 0.0168(4) 0.0107(4) 0.0151(3) 0.0017(3) -0.0004(3) 0.0029(3)
N4 0.0121(4) 0.0130(4) 0.0129(3) 0.0008(3) -0.0022(3) 0.0000(3)
C1 0.0114(4) 0.0118(4) 0.0138(4) 0.0001(3) -0.0001(3) 0.0005(3)
C2 0.0123(4) 0.0169(5) 0.0198(5) 0.0003(4) 0.0023(3) 0.0000(4)
C3 0.0119(5) 0.0178(6) 0.0260(5) -0.0034(4) -0.0002(4) -0.0004(4)
C4 0.0132(4) 0.0177(5) 0.0225(6) -0.0050(4) -0.0040(4) 0.0017(4)
C5 0.0152(4) 0.0166(5) 0.0156(4) -0.0012(3) -0.0045(4) 0.0020(4)
C6 0.0109(4) 0.0123(4) 0.0137(4) 0.0002(3) -0.0011(3) 0.0009(3)
C7 0.0124(4) 0.0111(4) 0.0129(3) 0.0015(3) -0.0017(3) 0.0009(3)
C8 0.0176(5) 0.0138(4) 0.0194(5) 0.0058(3) -0.0018(4) 0.0026(4)
C9 0.0221(6) 0.0128(5) 0.0227(5) 0.0066(4) -0.0006(4) 0.0009(4)
C10 0.0190(5) 0.0129(4) 0.0212(6) 0.0051(4) -0.0002(4) -0.0028(4)
C11 0.0150(4) 0.0112(4) 0.0132(4) 0.0024(3) -0.0003(3) -0.0029(3)
C12 0.0137(4) 0.0164(5) 0.0156(4) 0.0032(3) -0.0018(3) -0.0052(4)
C13 0.0244(7) 0.0202(6) 0.0249(6) 0.0047(5) -0.0075(5) -0.0109(5)
C14 0.0248(8) 0.0332(9) 0.0323(7) 0.0132(7) -0.0121(6) -0.0172(7)
C15 0.0156(6) 0.0425(11) 0.0332(7) 0.0194(7) -0.0070(5) -0.0111(7)
C16 0.0124(5) 0.0318(8) 0.0243(5) 0.0121(5) 0.0002(4) -0.0020(5)
C17 0.0121(4) 0.0196(5) 0.0153(4) 0.0050(4) -0.0003(3) -0.0026(4)
C18 0.0171(5) 0.0177(5) 0.0122(4) -0.0014(3) -0.0006(3) -0.0006(4)
C19 0.0173(5) 0.0144(5) 0.0197(4) -0.0004(3) -0.0004(4) -0.0044(4)
C20 0.0320(8) 0.0128(5) 0.0238(6) -0.0019(4) -0.0023(5) 0.0065(5)
C21 0.0222(6) 0.0165(5) 0.0165(5) 0.0060(3) 0.0001(3) 0.0035(4)
C22 0.0207(6) 0.0166(5) 0.0207(5) -0.0042(4) -0.0066(4) 0.0010(5)
C23 0.0116(4) 0.0235(6) 0.0163(5) 0.0016(3) -0.0022(3) 0.0012(4)

loop_
_atom_type_symbol
_atom_type_description
_atom_type_scat_dispersion_real
_atom_type_scat_dispersion_imag
_atom_type_scat_source
C C 0.0033 0.0016 'International Tables Vol C Tables 4.2.6.8 and 6.1.1.4'
H H 0.0000 0.0000 'International Tables Vol C Tables 4.2.6.8 and 6.1.1.4'
N N 0.0061 0.0033 'International Tables Vol C Tables 4.2.6.8 and 6.1.1.4'
S S 0.1246 0.1234 'International Tables Vol C Tables 4.2.6.8 and 6.1.1.4'
Ta Ta -0.7052 6.5227 'International Tables Vol C Tables 4.2.6.8 and 6.1.1.4'

loop_
_geom_angle_atom_site_label_1
_geom_angle_atom_site_label_2
_geom_angle_atom_site_label_3
_geom_angle
_geom_angle_site_symmetry_1
_geom_angle_site_symmetry_3
_geom_angle_publ_flag
N3 Ta1 N2 90.56(5) . . yes
N3 Ta1 N4 91.60(5) . . yes
N2 Ta1 N4 177.16(5) . . yes
N3 Ta1 N1 175.17(4) . . yes
N2 Ta1 N1 87.20(4) . . yes
N4 Ta1 N1 90.79(4) . . yes
N3 Ta1 S2 96.51(3) . . yes
N2 Ta1 S2 86.65(3) . . yes
N4 Ta1 S2 94.95(3) . . yes
N1 Ta1 S2 79.09(3) . . yes
N3 Ta1 S1 105.48(3) . . yes
N2 Ta1 S1 92.64(3) . . yes
N4 Ta1 S1 85.00(3) . . yes
N1 Ta1 S1 78.92(3) . . yes
S2 Ta1 S1 158.011(11) . . yes
C1 S1 Ta1 101.79(4) . . ?
C17 S2 Ta1 100.13(5) . . ?
C7 N1 C11 118.14(11) . . ?
C7 N1 Ta1 121.06(8) . . ?
C11 N1 Ta1 120.77(8) . . ?
C18 N2 C19 109.00(10) . . ?
C18 N2 Ta1 130.12(9) . . ?
C19 N2 Ta1 120.83(8) . . ?
C21 N3 C20 109.71(11) . . ?
C21 N3 Ta1 126.51(9) . . ?
C20 N3 Ta1 123.70(9) . . ?
C22 N4 C23 107.93(11) . . ?
C22 N4 Ta1 131.34(9) . . ?
C23 N4 Ta1 120.56(9) . . ?
C2 C1 C6 119.10(11) . . ?
C2 C1 S1 118.21(9) . . ?
C6 C1 S1 122.68(10) . . ?
C3 C2 C1 121.37(13) . . ?
C3 C2 H2 120(2) . . ?
C1 C2 H2 119(2) . . ?
C2 C3 C4 119.75(13) . . ?
C2 C3 H3 121(2) . . ?
C4 C3 H3 118(2) . . ?
C5 C4 C3 119.42(12) . . ?
C5 C4 H4 116(2) . . ?
C3 C4 H4 124(2) . . ?
C4 C5 C6 121.66(12) . . ?
C4 C5 H5 121(2) . . ?
C6 C5 H5 117(2) . . ?
C1 C6 C5 118.30(12) . . ?
C1 C6 C7 124.50(11) . . ?
C5 C6 C7 116.75(11) . . ?
N1 C7 C8 121.23(12) . . ?
N1 C7 C6 123.32(10) . . ?
C8 C7 C6 115.40(11) . . ?
C9 C8 C7 120.72(13) . . ?
C9 C8 H8 119.7(18) . . ?
C7 C8 H8 119.5(18) . . ?
C8 C9 C10 118.00(13) . . ?
C8 C9 H9 123.8(17) . . ?
C10 C9 H9 117.8(17) . . ?
C9 C10 C11 120.31(13) . . ?
C9 C10 H10 116(2) . . ?
C11 C10 H10 123(2) . . ?
N1 C11 C10 121.60(12) . . ?
N1 C11 C12 122.89(11) . . ?
C10 C11 C12 115.49(11) . . ?
C13 C12 C17 118.36(14) . . ?
C13 C12 C11 117.46(14) . . ?
C17 C12 C11 123.81(12) . . ?
C14 C13 C12 121.61(19) . . ?
C14 C13 H13 119(2) . . ?
C12 C13 H13 119(2) . . ?
C15 C14 C13 119.62(17) . . ?
C15 C14 H14 120.8(19) . . ?
C13 C14 H14 119.6(19) . . ?
C14 C15 C16 119.72(17) . . ?
C14 C15 H15 115(3) . . ?
C16 C15 H15 126(3) . . ?
C15 C16 C17 121.29(19) . . ?
C15 C16 H16 122.0(18) . . ?
C17 C16 H16 116.1(18) . . ?
C16 C17 C12 119.16(14) . . ?
C16 C17 S2 118.42(13) . . ?
C12 C17 S2 122.40(10) . . ?
N2 C18 H18A 109.0(14) . . ?
N2 C18 H18B 116(2) . . ?
H18A C18 H18B 105(2) . . ?
N2 C18 H18C 112.1(16) . . ?
H18A C18 H18C 104(2) . . ?
H18B C18 H18C 110(3) . . ?
N2 C19 H19A 107.7(16) . . ?
N2 C19 H19B 111.3(18) . . ?
H19A C19 H19B 111(2) . . ?
N2 C19 H19C 111.1(19) . . ?
H19A C19 H19C 104(2) . . ?
H19B C19 H19C 112(3) . . ?
N3 C20 H20A 111(2) . . ?
N3 C20 H20B 116(2) . . ?
H20A C20 H20B 101(3) . . ?
N3 C20 H20C 110.3(19) . . ?
H20A C20 H20C 106(2) . . ?
H20B C20 H20C 112(3) . . ?
N3 C21 H21A 110(3) . . ?
N3 C21 H21B 117(2) . . ?
H21A C21 H21B 98(3) . . ?
N3 C21 H21C 104(3) . . ?
H21A C21 H21C 115(3) . . ?
H21B C21 H21C 114(3) . . ?
N4 C22 H22A 106.6(17) . . ?
N4 C22 H22B 108.2(19) . . ?
H22A C22 H22B 110(3) . . ?
N4 C22 H22C 112.4(18) . . ?
H22A C22 H22C 115(3) . . ?
H22B C22 H22C 104(3) . . ?
N4 C23 H23A 107.2(18) . . ?
N4 C23 H23B 114(3) . . ?
H23A C23 H23B 113(3) . . ?
N4 C23 H23C 112(2) . . ?
H23A C23 H23C 109(3) . . ?
H23B C23 H23C 102(3) . . ?
N4 C22 H22C 112.4(18) . . ?
H22A C22 H22C 115(3) . . ?
H22B C22 H22C 104(3) . . ?
N4 C23 H23A 107.2(18) . . ?
N4 C23 H23B 114(3) . . ?
H23A C23 H23B 113(3) . . ?
N4 C23 H23C 112(2) . . ?
H23A C23 H23C 109(3) . . ?
H23B C23 H23C 102(3) . . ?

loop_
_geom_bond_atom_site_label_1
_geom_bond_atom_site_label_2
_geom_bond_distance
_geom_bond_site_symmetry_2
_geom_bond_publ_flag
Ta1 N3 1.9868(11) . yes
Ta1 N2 2.0264(11) . yes
Ta1 N4 2.0352(11) . yes
Ta1 N1 2.3927(11) . yes
Ta1 S2 2.4823(3) . yes
Ta1 S1 2.4887(3) . yes
S1 C1 1.7537(12) . ?
S2 C17 1.7555(15) . ?
N1 C7 1.3619(16) . ?
N1 C11 1.3650(16) . ?
N2 C18 1.4591(16) . ?
N2 C19 1.4610(18) . ?
N3 C21 1.4594(16) . ?
N3 C20 1.4594(19) . ?
N4 C22 1.4627(19) . ?
N4 C23 1.4701(18) . ?
C1 C2 1.4041(19) . ?
C1 C6 1.4088(16) . ?
C2 C3 1.384(2) . ?
C2 H2 0.98(3) . ?
C3 C4 1.395(2) . ?
C3 H3 0.82(3) . ?
C4 C5 1.386(2) . ?
C4 H4 0.88(3) . ?
C5 C6 1.4101(17) . ?
C5 H5 0.87(2) . ?
C6 C7 1.4854(18) . ?
C7 C8 1.4046(17) . ?
C8 C9 1.375(2) . ?
C8 H8 0.92(3) . ?
C9 C10 1.382(2) . ?
C9 H9 0.96(3) . ?
C10 C11 1.4005(18) . ?
C10 H10 0.90(3) . ?
C11 C12 1.4845(19) . ?
C12 C13 1.403(2) . ?
C12 C17 1.410(2) . ?
C13 C14 1.389(3) . ?
C13 H13 0.86(3) . ?
C14 C15 1.387(4) . ?
C14 H14 0.91(3) . ?
C15 C16 1.386(3) . ?
C15 H15 0.82(4) . ?
C16 C17 1.402(2) . ?
C16 H16 1.08(3) . ?
C18 H18A 1.02(3) . ?
C18 H18B 0.78(3) . ?
C18 H18C 0.96(3) . ?
C19 H19A 0.93(3) . ?
C19 H19B 0.95(4) . ?
C19 H19C 1.05(3) . ?
C20 H20A 0.93(3) . ?
C20 H20B 0.92(3) . ?
C20 H20C 1.02(3) . ?
C21 H21A 0.95(4) . ?
C21 H21B 1.03(4) . ?
C21 H21C 1.00(4) . ?
C22 H22A 1.05(3) . ?
C22 H22B 0.96(2) . ?
C22 H22C 1.02(3) . ?
C23 H23A 1.01(3) . ?
C23 H23B 0.86(4) . ?
C23 H23C 0.97(3) . ?
